data_4034958
loop_
_publ_author_name
'Wang, Quande'
'Tsui, Gavin Chit'

_publ_section_title
;
 Copper-Mediated Domino Cyclization/Trifluoromethylation of Propargylic
 N-Hydroxylamines: Synthesis of 4-Trifluoromethyl-4-isoxazolines.
;
_journal_issue 5
_journal_name_full 'The Journal of organic chemistry'
_journal_page_first 2971
_journal_page_last 2979
_journal_paper_doi 10.1021/acs.joc.7b03191
_journal_volume 83
_journal_year 2018
_chemical_formula_sum 'C23 H20 F3 N O3 S'
_chemical_formula_weight 447.46
_space_group_crystal_system monoclinic
_space_group_IT_number 14
_space_group_name_Hall '-P 2ybc'
_space_group_name_H-M_alt 'P 1 21/c 1'
_atom_sites_solution_hydrogens geom
_audit_creation_method SHELXL-2014/6
_cell_angle_alpha 90
_cell_angle_beta 104.124(3)
_cell_angle_gamma 90
_cell_formula_units_Z 4
_cell_length_a 13.3366(12)
_cell_length_b 14.4419(13)
_cell_length_c 11.0444(10)
_cell_measurement_reflns_used 787
_cell_measurement_temperature 296(2)
_cell_measurement_theta_max 15
_cell_measurement_theta_min 15
_cell_volume 2062.9(3)
_computing_cell_refinement 'BRUKER D8VENTURE DIFFRACTOMETER'
_computing_data_collection 'BRUKER D8VENTURE DIFFRACTOMETER'
_computing_data_reduction 'BRUKER D8VENTURE DIFFRACTOMETER'
_computing_molecular_graphics 'BRUKER SHELXTL'
_computing_publication_material 'BRUKER SHELXTL'
_computing_structure_refinement 'SHELXL-2014/6 (Sheldrick, 2014)'
_diffrn_ambient_temperature 296(2)
_diffrn_measured_fraction_theta_full 0.988
_diffrn_measured_fraction_theta_max 0.988
_diffrn_measurement_device_type 'BRUKER D8VENTURE DIFFRACTOMETER'
_diffrn_measurement_method 'PHI & OMEGA SCAN'
_diffrn_radiation_type MoK\a
_diffrn_radiation_wavelength 0.71073
_diffrn_reflns_av_R_equivalents 0.0251
_diffrn_reflns_av_unetI/netI 0.0123
_diffrn_reflns_Laue_measured_fraction_full 0.988
_diffrn_reflns_Laue_measured_fraction_max 0.988
_diffrn_reflns_limit_h_max 15
_diffrn_reflns_limit_h_min -16
_diffrn_reflns_limit_k_max 17
_diffrn_reflns_limit_k_min -17
_diffrn_reflns_limit_l_max 13
_diffrn_reflns_limit_l_min -13
_diffrn_reflns_number 38647
_diffrn_reflns_point_group_measured_fraction_full 0.988
_diffrn_reflns_point_group_measured_fraction_max 0.988
_diffrn_reflns_theta_full 25.242
_diffrn_reflns_theta_max 25.250
_diffrn_reflns_theta_min 2.574
_exptl_absorpt_coefficient_mu 0.210
_exptl_absorpt_correction_T_max 0.7456
_exptl_absorpt_correction_T_min 0.6085
_exptl_absorpt_correction_type multi-scan
_exptl_crystal_colour colourless
_exptl_crystal_density_diffrn 1.441
_exptl_crystal_description block
_exptl_crystal_F_000 928
_exptl_crystal_size_max 0.500
_exptl_crystal_size_mid 0.400
_exptl_crystal_size_min 0.300
_refine_diff_density_max 0.434
_refine_diff_density_min -0.435
_refine_diff_density_rms 0.038
_refine_ls_extinction_method none
_refine_ls_goodness_of_fit_ref 1.043
_refine_ls_hydrogen_treatment constr
_refine_ls_matrix_type full
_refine_ls_number_parameters 280
_refine_ls_number_reflns 3687
_refine_ls_number_restraints 0
_refine_ls_restrained_S_all 1.043
_refine_ls_R_factor_all 0.0438
_refine_ls_R_factor_gt 0.0401
_refine_ls_shift/su_max 0.000
_refine_ls_shift/su_mean 0.000
_refine_ls_structure_factor_coef Fsqd
_refine_ls_weighting_details 'w=1/[\s^2^(Fo^2^)+(0.0550P)^2^+0.9891P] where P=(Fo^2^+2Fc^2^)/3'
_refine_ls_weighting_scheme calc
_refine_ls_wR_factor_gt 0.1066
_refine_ls_wR_factor_ref 0.1104
_reflns_Friedel_coverage 0.000
_reflns_number_gt 3356
_reflns_number_total 3687
_reflns_threshold_expression 'I > 2\s(I)'
_cod_data_source_file jo7b03191_si_002.cif
_cod_data_source_block wqd6115a
_cod_original_sg_symbol_H-M 'P 21/c'
_cod_database_code 4034958
_shelx_space_group_comment
;
The symmetry employed for this shelxl refinement is uniquely defined
by the following loop, which should always be used as a source of
symmetry information in preference to the above space-group names.
They are only intended as comments.
;
_shelx_estimated_absorpt_t_min 0.902
_shelx_estimated_absorpt_t_max 0.940
_shelxl_version_number 2014/6

loop_
_space_group_symop_operation_xyz
'x, y, z'
'-x, y+1/2, -z+1/2'
'-x, -y, -z'
'x, -y-1/2, z-1/2'

loop_
_atom_site_label
_atom_site_type_symbol
_atom_site_fract_x
_atom_site_fract_y
_atom_site_fract_z
_atom_site_U_iso_or_equiv
_atom_site_adp_type
_atom_site_occupancy
_atom_site_site_symmetry_order
_atom_site_calc_flag
_atom_site_refinement_flags_posn
_atom_site_refinement_flags_adp
S1 S 0.11792(3) 0.01723(3) -0.11408(4) 0.03910(15) Uani 1 1 d . .
N1 N 0.13343(10) 0.09271(9) -0.00161(13) 0.0367(3) Uani 1 1 d . .
H1A H 0.0836 0.1048 0.0329 0.044 Uiso 1 1 calc R U
O1 O 0.01233(10) -0.01260(9) -0.13661(12) 0.0483(3) Uani 1 1 d . .
O2 O 0.15454(11) 0.05797(10) -0.21269(12) 0.0534(4) Uani 1 1 d . .
O3 O 0.14434(11) 0.30057(10) -0.11449(12) 0.0548(4) Uani 1 1 d . .
F1 F 0.28497(10) 0.38785(8) 0.11206(14) 0.0663(4) Uani 1 1 d . .
F2 F 0.36677(10) 0.28654(10) 0.03507(18) 0.0850(5) Uani 1 1 d . .
F3 F 0.36785(11) 0.28160(11) 0.22743(16) 0.0927(5) Uani 1 1 d . .
C1 C 0.19887(13) -0.07735(12) -0.05704(16) 0.0390(4) Uani 1 1 d . .
C2 C 0.27463(15) -0.10416(15) -0.11614(18) 0.0500(5) Uani 1 1 d . .
H2B H 0.2812 -0.0739 -0.1881 0.060 Uiso 1 1 calc R U
C3 C 0.34022(16) -0.17601(16) -0.0676(2) 0.0555(5) Uani 1 1 d . .
H3A H 0.3905 -0.1942 -0.1081 0.067 Uiso 1 1 calc R U
C4 C 0.33291(15) -0.22162(14) 0.03997(19) 0.0488(4) Uani 1 1 d . .
C5 C 0.25625(16) -0.19355(14) 0.09769(19) 0.0502(5) Uani 1 1 d . .
H5A H 0.2501 -0.2234 0.1701 0.060 Uiso 1 1 calc R U
C6 C 0.18943(15) -0.12285(13) 0.05031(18) 0.0454(4) Uani 1 1 d . .
H6A H 0.1382 -0.1056 0.0898 0.054 Uiso 1 1 calc R U
C7 C 0.40433(19) -0.30005(17) 0.0924(2) 0.0697(6) Uani 1 1 d . .
H7A H 0.3878 -0.3230 0.1667 0.105 Uiso 1 1 calc R U
H7B H 0.3963 -0.3489 0.0318 0.105 Uiso 1 1 calc R U
H7C H 0.4745 -0.2784 0.1120 0.105 Uiso 1 1 calc R U
C8 C 0.23424(12) 0.14044(11) 0.04069(16) 0.0362(4) Uani 1 1 d . .
H8A H 0.2627 0.1489 -0.0324 0.043 Uiso 1 1 calc R U
C9 C 0.31278(13) 0.08607(12) 0.13699(16) 0.0378(4) Uani 1 1 d . .
C10 C 0.40217(15) 0.05379(15) 0.10965(19) 0.0504(5) Uani 1 1 d . .
H10A H 0.4154 0.0674 0.0327 0.060 Uiso 1 1 calc R U
C11 C 0.47223(16) 0.00132(17) 0.1955(2) 0.0625(6) Uani 1 1 d . .
H11A H 0.5317 -0.0208 0.1755 0.075 Uiso 1 1 calc R U
C12 C 0.45461(16) -0.01834(15) 0.3100(2) 0.0583(5) Uani 1 1 d . .
H12A H 0.5017 -0.0539 0.3673 0.070 Uiso 1 1 calc R U
C13 C 0.36695(16) 0.01487(14) 0.3398(2) 0.0520(5) Uani 1 1 d . .
H13A H 0.3554 0.0028 0.4180 0.062 Uiso 1 1 calc R U
C14 C 0.29584(14) 0.06627(13) 0.25329(17) 0.0453(4) Uani 1 1 d . .
H14A H 0.2362 0.0877 0.2734 0.054 Uiso 1 1 calc R U
C15 C 0.21223(12) 0.23738(12) 0.08668(15) 0.0366(4) Uani 1 1 d . .
H15A H 0.1878 0.2305 0.1630 0.044 Uiso 1 1 calc R U
C16 C 0.30756(15) 0.29780(13) 0.1147(2) 0.0513(5) Uani 1 1 d . .
C17 C 0.12721(13) 0.28537(11) -0.01335(15) 0.0373(4) Uani 1 1 d . .
C18 C 0.03111(13) 0.31460(12) 0.01924(16) 0.0385(4) Uani 1 1 d . .
C19 C -0.03005(16) 0.38161(14) -0.0550(2) 0.0567(5) Uani 1 1 d . .
H19A H -0.0128 0.4034 -0.1265 0.068 Uiso 1 1 calc R U
C20 C -0.11618(19) 0.41525(18) -0.0216(3) 0.0775(8) Uani 1 1 d . .
H20A H -0.1564 0.4608 -0.0699 0.093 Uiso 1 1 calc R U
C21 C -0.14294(19) 0.3819(2) 0.0826(3) 0.0824(9) Uani 1 1 d . .
H21A H -0.2006 0.4057 0.1051 0.099 Uiso 1 1 calc R U
C22 C -0.08554(17) 0.3139(2) 0.1538(2) 0.0682(6) Uani 1 1 d . .
H22A H -0.1054 0.2904 0.2229 0.082 Uiso 1 1 calc R U
C23 C 0.00170(14) 0.28028(15) 0.12291(17) 0.0480(4) Uani 1 1 d . .
H23A H 0.0410 0.2345 0.1716 0.058 Uiso 1 1 calc R U

loop_
_atom_site_aniso_label
_atom_site_aniso_U_11
_atom_site_aniso_U_22
_atom_site_aniso_U_33
_atom_site_aniso_U_23
_atom_site_aniso_U_13
_atom_site_aniso_U_12
S1 0.0408(3) 0.0409(3) 0.0353(2) -0.00029(17) 0.00873(18) -0.00296(17)
N1 0.0326(7) 0.0371(7) 0.0419(8) -0.0029(6) 0.0117(6) -0.0014(6)
O1 0.0412(7) 0.0538(8) 0.0463(7) -0.0049(6) 0.0037(5) -0.0072(6)
O2 0.0657(9) 0.0569(8) 0.0403(7) 0.0061(6) 0.0181(6) -0.0024(7)
O3 0.0605(9) 0.0641(9) 0.0419(7) 0.0114(6) 0.0164(6) -0.0015(7)
F1 0.0605(8) 0.0396(6) 0.0951(10) -0.0091(6) 0.0119(7) -0.0075(5)
F2 0.0577(8) 0.0692(9) 0.1439(14) -0.0225(9) 0.0549(9) -0.0218(7)
F3 0.0667(9) 0.0786(10) 0.1033(12) 0.0101(8) -0.0362(8) -0.0188(7)
C1 0.0412(9) 0.0372(9) 0.0393(9) -0.0055(7) 0.0113(7) -0.0036(7)
C2 0.0513(11) 0.0579(12) 0.0448(10) -0.0026(8) 0.0197(8) -0.0001(9)
C3 0.0482(11) 0.0650(13) 0.0573(12) -0.0124(10) 0.0208(9) 0.0051(10)
C4 0.0444(10) 0.0459(10) 0.0536(11) -0.0101(8) 0.0076(8) 0.0013(8)
C5 0.0571(12) 0.0468(11) 0.0493(11) 0.0041(8) 0.0178(9) 0.0044(9)
C6 0.0490(10) 0.0437(10) 0.0484(10) -0.0006(8) 0.0214(8) 0.0026(8)
C7 0.0605(13) 0.0694(15) 0.0750(15) -0.0028(12) 0.0086(11) 0.0206(11)
C8 0.0322(8) 0.0380(9) 0.0399(8) 0.0011(7) 0.0116(7) -0.0021(7)
C9 0.0326(8) 0.0358(8) 0.0451(9) -0.0029(7) 0.0099(7) -0.0005(7)
C10 0.0390(10) 0.0598(12) 0.0542(11) -0.0048(9) 0.0149(8) 0.0030(9)
C11 0.0365(10) 0.0702(14) 0.0787(15) -0.0092(12) 0.0103(10) 0.0142(10)
C12 0.0440(11) 0.0539(12) 0.0678(14) 0.0012(10) -0.0044(10) 0.0088(9)
C13 0.0535(11) 0.0495(11) 0.0495(11) 0.0056(8) 0.0053(9) 0.0006(9)
C14 0.0428(10) 0.0458(10) 0.0494(10) 0.0038(8) 0.0150(8) 0.0073(8)
C15 0.0331(8) 0.0378(9) 0.0385(8) 0.0013(7) 0.0080(7) -0.0009(7)
C16 0.0402(10) 0.0430(10) 0.0677(13) -0.0021(9) 0.0076(9) -0.0033(8)
C17 0.0409(9) 0.0336(8) 0.0360(9) 0.0020(7) 0.0069(7) -0.0049(7)
C18 0.0352(8) 0.0355(8) 0.0405(9) -0.0041(7) 0.0007(7) -0.0009(7)
C19 0.0532(12) 0.0448(11) 0.0626(12) 0.0040(9) -0.0044(10) 0.0041(9)
C20 0.0538(13) 0.0592(14) 0.105(2) -0.0097(14) -0.0082(14) 0.0216(11)
C21 0.0458(13) 0.093(2) 0.104(2) -0.0412(17) 0.0094(13) 0.0151(13)
C22 0.0454(12) 0.0981(18) 0.0631(13) -0.0220(13) 0.0171(10) 0.0001(12)
C23 0.0387(9) 0.0606(12) 0.0432(10) -0.0037(8) 0.0073(8) 0.0024(8)

loop_
_atom_type_symbol
_atom_type_description
_atom_type_scat_dispersion_real
_atom_type_scat_dispersion_imag
_atom_type_scat_source
C C 0.0033 0.0016 'International Tables Vol C Tables 4.2.6.8 and 6.1.1.4'
H H 0.0000 0.0000 'International Tables Vol C Tables 4.2.6.8 and 6.1.1.4'
N N 0.0061 0.0033 'International Tables Vol C Tables 4.2.6.8 and 6.1.1.4'
O O 0.0106 0.0060 'International Tables Vol C Tables 4.2.6.8 and 6.1.1.4'
F F 0.0171 0.0103 'International Tables Vol C Tables 4.2.6.8 and 6.1.1.4'
S S 0.1246 0.1234 'International Tables Vol C Tables 4.2.6.8 and 6.1.1.4'

loop_
_geom_angle_atom_site_label_1
_geom_angle_atom_site_label_2
_geom_angle_atom_site_label_3
_geom_angle
O2 S1 O1 119.75(8)
O2 S1 N1 107.66(8)
O1 S1 N1 105.67(8)
O2 S1 C1 107.42(8)
O1 S1 C1 108.63(8)
N1 S1 C1 107.10(8)
C8 N1 S1 119.27(11)
C2 C1 C6 119.93(17)
C2 C1 S1 120.17(14)
C6 C1 S1 119.85(13)
C3 C2 C1 119.59(18)
C2 C3 C4 121.44(18)
C3 C4 C5 117.97(18)
C3 C4 C7 121.28(19)
C5 C4 C7 120.7(2)
C6 C5 C4 121.59(18)
C5 C6 C1 119.48(17)
N1 C8 C9 113.49(13)
N1 C8 C15 107.18(13)
C9 C8 C15 113.17(14)
C10 C9 C14 118.52(17)
C10 C9 C8 120.46(16)
C14 C9 C8 121.01(15)
C9 C10 C11 120.66(19)
C12 C11 C10 120.43(19)
C11 C12 C13 119.67(19)
C12 C13 C14 120.1(2)
C13 C14 C9 120.65(17)
C16 C15 C17 108.80(14)
C16 C15 C8 111.94(14)
C17 C15 C8 109.76(13)
F3 C16 F2 106.11(18)
F3 C16 F1 105.92(17)
F2 C16 F1 105.82(17)
F3 C16 C15 112.16(17)
F2 C16 C15 113.61(17)
F1 C16 C15 112.62(16)
O3 C17 C18 122.88(16)
O3 C17 C15 118.06(16)
C18 C17 C15 119.00(14)
C23 C18 C19 119.29(18)
C23 C18 C17 122.42(16)
C19 C18 C17 118.25(17)
C20 C19 C18 119.6(2)
C21 C20 C19 120.3(2)
C22 C21 C20 120.7(2)
C21 C22 C23 119.8(3)
C22 C23 C18 120.3(2)

loop_
_geom_bond_atom_site_label_1
_geom_bond_atom_site_label_2
_geom_bond_distance
S1 O2 1.4250(13)
S1 O1 1.4351(13)
S1 N1 1.6275(14)
S1 C1 1.7596(18)
N1 C8 1.481(2)
O3 C17 1.213(2)
F1 C16 1.334(2)
F2 C16 1.328(3)
F3 C16 1.328(3)
C1 C2 1.385(3)
C1 C6 1.388(2)
C2 C3 1.379(3)
C3 C4 1.383(3)
C4 C5 1.391(3)
C4 C7 1.502(3)
C5 C6 1.372(3)
C8 C9 1.517(2)
C8 C15 1.542(2)
C9 C10 1.380(2)
C9 C14 1.387(2)
C10 C11 1.383(3)
C11 C12 1.371(3)
C12 C13 1.375(3)
C13 C14 1.386(3)
C15 C16 1.511(2)
C15 C17 1.541(2)
C17 C18 1.475(2)
C18 C23 1.389(3)
C18 C19 1.395(3)
C19 C20 1.378(3)
C20 C21 1.373(4)
C21 C22 1.370(4)
C22 C23 1.378(3)
